data_1536730
loop_
_publ_author_name
'Wurth, A.'
'Loehken, A.'
'Mewis, A.'

_publ_section_title
;
 Synthese und Kristallstrukturen ternaerer Phosphide und Arsenide des
 Rhodiums und Iridiums
;
_journal_name_full 'Zeitschrift fuer Anorganische und Allgemeine Chemie'
_journal_page_first 661
_journal_page_last 666
_journal_volume 628
_journal_year 2002
_chemical_formula_sum 'As19 Eu6 Rh30'
_chemical_name_systematic 'Eu6 Rh30 As19'
_space_group_IT_number 176
_symmetry_space_group_name_Hall '-P 6c'
_symmetry_space_group_name_H-M 'P 63/m'
_cell_angle_alpha 90
_cell_angle_beta 90
_cell_angle_gamma 120
_cell_formula_units_Z 1
_cell_length_a 16.124
_cell_length_b 16.124
_cell_length_c 3.903
_cell_volume 878.769
_citation_journal_id_ASTM ZAACAB
_cod_data_source_file Wurth_ZAACAB_2002_401.cif
_cod_data_source_block As19Eu6Rh30
_cod_original_cell_volume 878.7692
_cod_database_code 1536730

loop_
_symmetry_equiv_pos_as_xyz
x,y,z
x-y,x,z+1/2
-y,x-y,z
-x,-y,z+1/2
-x+y,-x,z
y,-x+y,z+1/2
-x,-y,-z
-x+y,-x,-z-1/2
y,-x+y,-z
x,y,-z-1/2
x-y,x,-z
-y,x-y,-z-1/2

loop_
_atom_site_label
_atom_site_type_symbol
_atom_site_fract_x
_atom_site_fract_y
_atom_site_fract_z
_atom_site_occupancy
_atom_site_U_iso_or_equiv
As1 As 0.4506 0.7683 0.25 1 0.0
As2 As 0.1407 0.2577 0.25 1 0.0
As4 As 0 0 0.114 0.25 0.0
As3 As 0.432 0.3707 0.25 1 0.0
Rh5 Rh 0.14924 0.02336 0.25 1 0.0
Rh3 Rh 0.27583 0.22578 0.25 1 0.0
Eu1 Eu 0.39425 0.09716 0.25 1 0.0
Rh1 Rh 0.65152 0.22478 0.25 1 0.0
Rh4 Rh 0.15298 0.41646 0.25 1 0.0
Rh2 Rh 0.4626 0.92651 0.25 1 0.0
